data_4301640
loop_
_publ_author_name
'Snehadrinarayan Khatua'
'Shin Hei Choi'
'Junseong Lee'
'Jung Oh Huh'
'Youngkyu Do'
'David G. Churchill'

_publ_contact_author_address
;
Molecular Logic Gate Lab
Department of Chemistry
Korean Advanced Institute of Science & Technology
Republic of Korea
;
_publ_contact_author_email dchurchill@kaist.ac.kr','s.khatua@kaist.ac.kr
_publ_section_title
;
Highly Selective Fluorescence Detection of Cu2+ in Water by Chiral Dimeric
Zn2+ Complexes through Direct Displacement
;
_journal_name_full 'Inorganic Chemistry'
_journal_page_first 1799
_journal_page_last 1801
_journal_paper_doi 10.1021/ic802314u
_journal_volume 48
_journal_year 2009
_chemical_absolute_configuration syn
_chemical_formula_sum 'C26 H36 Cl Cu2 N4 Na O12'
_chemical_formula_weight 782.11
_chemical_name_systematic
;
 ?
;
_space_group_IT_number 5
_symmetry_cell_setting monoclinic
_symmetry_space_group_name_Hall 'C 2y'
_symmetry_space_group_name_H-M 'C 1 2 1'
_atom_sites_solution_hydrogens geom
_atom_sites_solution_primary direct
_atom_sites_solution_secondary difmap
_audit_creation_method SHELXL-97
_cell_angle_alpha 90.00
_cell_angle_beta 94.655(2)
_cell_angle_gamma 90.00
_cell_formula_units_Z 4
_cell_length_a 17.1452(7)
_cell_length_b 8.7748(4)
_cell_length_c 23.3633(10)
_cell_measurement_reflns_used 7860
_cell_measurement_temperature 293(2)
_cell_measurement_theta_max 27.76
_cell_measurement_theta_min 0.87
_cell_volume 3503.3(3)
_computing_cell_refinement 'Bruker APEX II'
_computing_data_collection 'Bruker APEX II'
_computing_data_reduction 'Bruker SAINT'
_computing_molecular_graphics ORTEP3
_computing_publication_material 'Bruker SHELXTL'
_computing_structure_refinement 'SHELXL-97 (Sheldrick, 1997)'
_computing_structure_solution 'SHELXS-97 (Sheldrick, 1990)'
_diffrn_ambient_temperature 293(2)
_diffrn_measured_fraction_theta_full 0.993
_diffrn_measured_fraction_theta_max 0.993
_diffrn_measurement_device_type 'CCD area detector'
_diffrn_measurement_method 'phi and omega scans'
_diffrn_radiation_monochromator graphite
_diffrn_radiation_source 'fine-focus sealed tube'
_diffrn_radiation_type MoK\a
_diffrn_radiation_wavelength 0.71073
_diffrn_reflns_av_R_equivalents 0.0447
_diffrn_reflns_av_sigmaI/netI 0.0361
_diffrn_reflns_limit_h_max 22
_diffrn_reflns_limit_h_min -22
_diffrn_reflns_limit_k_max 10
_diffrn_reflns_limit_k_min -11
_diffrn_reflns_limit_l_max 30
_diffrn_reflns_limit_l_min -30
_diffrn_reflns_number 21229
_diffrn_reflns_theta_full 27.76
_diffrn_reflns_theta_max 27.76
_diffrn_reflns_theta_min 0.87
_exptl_absorpt_coefficient_mu 1.364
_exptl_absorpt_correction_T_max 0.8757
_exptl_absorpt_correction_T_min 0.7721
_exptl_absorpt_correction_type empirical
_exptl_absorpt_process_details SADABS
_exptl_crystal_colour 'dark green'
_exptl_crystal_density_diffrn 1.483
_exptl_crystal_density_method 'not measured'
_exptl_crystal_description needle
_exptl_crystal_F_000 1608
_exptl_crystal_size_max 0.20
_exptl_crystal_size_mid 0.20
_exptl_crystal_size_min 0.10
_refine_diff_density_max 1.453
_refine_diff_density_min -0.509
_refine_diff_density_rms 0.150
_refine_ls_abs_structure_details 'Flack H D (1983), Acta Cryst. A39, 876-881'
_refine_ls_abs_structure_Flack 0.03(3)
_refine_ls_extinction_method none
_refine_ls_goodness_of_fit_ref 1.076
_refine_ls_hydrogen_treatment constr
_refine_ls_matrix_type full
_refine_ls_number_parameters 444
_refine_ls_number_reflns 4390
_refine_ls_number_restraints 40
_refine_ls_restrained_S_all 1.078
_refine_ls_R_factor_all 0.0773
_refine_ls_R_factor_gt 0.0650
_refine_ls_shift/su_max 0.000
_refine_ls_shift/su_mean 0.000
_refine_ls_structure_factor_coef Fsqd
_refine_ls_weighting_details 'calc w=1/[\s^2^(Fo^2^)+(0.1550P)^2^+0.0000P] where P=(Fo^2^+2Fc^2^)/3'
_refine_ls_weighting_scheme calc
_refine_ls_wR_factor_gt 0.1805
_refine_ls_wR_factor_ref 0.1978
_reflns_number_gt 3690
_reflns_number_total 4390
_reflns_threshold_expression >2sigma(I)
_cod_data_source_file ic802314u_si_003.cif
_cod_data_source_block chu05_0m
_cod_depositor_comments
;
The following automatic conversions were performed:
'_symmetry_cell_setting' value 'Monoclinic' changed to 'monoclinic'
according to '/home/saulius/struct/CIF-dictionaries/cif_core.dic'
dictionary named 'cif_core.dic' version 2.4.1 from 2010-06-29.

Automatic conversion script
Id: cif_fix_enum 1527 2010-12-29 10:47:43Z saulius 

2023-09-06
Z value and formula fixed to values more according to usual
chemical conventions.                 miguel
;
_cod_original_formula_sum 'C52 H72 Cl2 Cu4 N8 Na2 O24'
_cod_original_formula_weight 1564.22
_cod_original_formula_units_Z 2
_cod_original_sg_symbol_H-M 'C 2'
_cod_database_code 4301640

loop_
_publ_contact_author_name
'David G Churchill'
'Snehadrinarayan Khatua'

loop_
_symmetry_equiv_pos_as_xyz
'x, y, z'
'-x, y, -z'
'x+1/2, y+1/2, z'
'-x+1/2, y+1/2, -z'

loop_
_atom_site_label
_atom_site_type_symbol
_atom_site_fract_x
_atom_site_fract_y
_atom_site_fract_z
_atom_site_U_iso_or_equiv
_atom_site_adp_type
_atom_site_occupancy
_atom_site_symmetry_multiplicity
_atom_site_calc_flag
_atom_site_refinement_flags
_atom_site_disorder_assembly
_atom_site_disorder_group
C1 C 0.6331(4) 0.4276(9) 0.5614(3) 0.0511(16) Uani 1 1 d . . .
C2 C 0.6400(5) 0.3731(11) 0.6169(3) 0.0601(17) Uani 1 1 d . . .
H2 H 0.5975 0.3246 0.6313 0.072 Uiso 1 1 calc R . .
C3 C 0.7088(5) 0.3891(14) 0.6518(4) 0.071(2) Uani 1 1 d . . .
H3 H 0.7122 0.3514 0.6892 0.085 Uiso 1 1 calc R . .
C4 C 0.7739(5) 0.4625(16) 0.6307(4) 0.079(3) Uani 1 1 d . . .
H4 H 0.8199 0.4757 0.6542 0.095 Uiso 1 1 calc R . .
C5 C 0.7683(5) 0.5128(12) 0.5764(4) 0.069(2) Uani 1 1 d . . .
H5 H 0.8114 0.5602 0.5625 0.083 Uiso 1 1 calc R . .
C6 C 0.6980(4) 0.4961(10) 0.5389(3) 0.0566(18) Uani 1 1 d . . .
C7 C 0.7015(4) 0.5495(12) 0.4812(3) 0.0598(17) Uani 1 1 d . . .
H7 H 0.7461 0.6028 0.4727 0.072 Uiso 1 1 calc R . .
C8 C 0.6594(5) 0.5889(13) 0.3827(3) 0.069(2) Uani 1 1 d . . .
H8 H 0.6886 0.6850 0.3856 0.083 Uiso 1 1 calc R . .
C9 C 0.5768(6) 0.6154(11) 0.3523(3) 0.067(2) Uani 1 1 d . . .
C10 C 0.6993(9) 0.477(2) 0.3451(5) 0.110(5) Uani 1 1 d . . .
H10A H 0.6676 0.3851 0.3415 0.132 Uiso 1 1 calc R . .
H10B H 0.7000 0.5205 0.3071 0.132 Uiso 1 1 calc R . .
C11 C 0.7756(10) 0.4338(18) 0.3636(6) 0.110(5) Uani 1 1 d . . .
H11A H 0.7758 0.3794 0.3998 0.132 Uiso 1 1 calc R . .
H11B H 0.8081 0.5238 0.3696 0.132 Uiso 1 1 calc R . .
C12 C 0.8093(12) 0.329(2) 0.3171(5) 0.139(8) Uani 1 1 d . . .
H12A H 0.7739 0.2439 0.3092 0.167 Uiso 1 1 calc R . .
H12B H 0.8113 0.3865 0.2818 0.167 Uiso 1 1 calc R . .
C13 C 0.8805(14) 0.275(2) 0.3327(5) 0.136(7) Uani 1 1 d . . .
H13A H 0.8797 0.2218 0.3691 0.164 Uiso 1 1 calc R . .
H13B H 0.9171 0.3586 0.3378 0.164 Uiso 1 1 calc R . .
C14 C 0.3831(4) 0.5224(8) -0.0773(3) 0.0483(14) Uani 1 1 d . . .
C15 C 0.3926(4) 0.4791(11) -0.1335(3) 0.0583(17) Uani 1 1 d . . .
H15 H 0.4409 0.4425 -0.1428 0.070 Uiso 1 1 calc R . .
C16 C 0.3322(6) 0.4893(11) -0.1753(4) 0.067(2) Uani 1 1 d . . .
H16 H 0.3403 0.4596 -0.2125 0.081 Uiso 1 1 calc R . .
C17 C 0.2590(5) 0.5432(15) -0.1632(4) 0.076(2) Uani 1 1 d . . .
H17 H 0.2182 0.5502 -0.1919 0.091 Uiso 1 1 calc R . .
C18 C 0.2488(4) 0.5848(12) -0.1091(4) 0.070(2) Uani 1 1 d . . .
H18 H 0.2002 0.6229 -0.1011 0.084 Uiso 1 1 calc R . .
C19 C 0.3084(4) 0.5738(9) -0.0630(3) 0.0538(16) Uani 1 1 d . . .
C20 C 0.2887(4) 0.6246(10) -0.0069(4) 0.0563(17) Uani 1 1 d . . .
H20 H 0.2395 0.6671 -0.0041 0.068 Uiso 1 1 calc R . .
C21 C 0.3083(4) 0.6654(12) 0.0948(4) 0.066(2) Uani 1 1 d . . .
H21 H 0.2767 0.7583 0.0898 0.079 Uiso 1 1 calc R . .
C22 C 0.3817(4) 0.6946(9) 0.1357(3) 0.0538(16) Uani 1 1 d . . .
C23 C 0.2570(7) 0.5264(17) 0.1215(6) 0.094(4) Uani 1 1 d . . .
H23A H 0.2179 0.4899 0.0924 0.113 Uiso 1 1 calc R . .
H23B H 0.2914 0.4421 0.1330 0.113 Uiso 1 1 calc R . .
C24 C 0.2193(12) 0.580(3) 0.1702(8) 0.144(8) Uani 1 1 d . . .
H24A H 0.1872 0.6675 0.1584 0.173 Uiso 1 1 calc R . .
H24B H 0.2592 0.6149 0.1991 0.173 Uiso 1 1 calc R . .
C25 C 0.1698(9) 0.467(2) 0.1966(6) 0.114(5) Uani 1 1 d . . .
H25A H 0.2041 0.3894 0.2143 0.137 Uiso 1 1 calc R . .
H25B H 0.1451 0.5176 0.2273 0.137 Uiso 1 1 calc R . .
C26 C 0.1123(7) 0.3942(15) 0.1627(5) 0.085(3) Uani 1 1 d . . .
H26A H 0.1356 0.3099 0.1433 0.102 Uiso 1 1 calc R . .
H26B H 0.0912 0.4647 0.1335 0.102 Uiso 1 1 calc R . .
Cl1 Cl 0.53568(19) 0.2228(4) 0.75876(11) 0.0869(8) Uani 1 1 d . . .
Cu1 Cu 0.54348(5) 0.45142(10) 0.44813(3) 0.0493(2) Uani 1 1 d . . .
Cu2 Cu 0.44341(4) 0.54777(10) 0.04480(3) 0.0468(2) Uani 1 1 d . . .
N1 N 0.6480(4) 0.5292(8) 0.4404(3) 0.0548(14) Uani 1 1 d . . .
N2 N 0.9074(6) 0.1669(14) 0.2884(4) 0.090(3) Uani 1 1 d . . .
H2A H 0.8776 0.1479 0.2579 0.108 Uiso 1 1 calc R . .
H2B H 0.9526 0.1244 0.2936 0.108 Uiso 1 1 calc R . .
N3 N 0.3350(3) 0.6147(8) 0.0394(3) 0.0525(13) Uani 1 1 d . . .
N4 N 0.0470(5) 0.3348(12) 0.1940(4) 0.084(2) Uani 1 1 d . . .
H4A H 0.0474 0.3473 0.2305 0.101 Uiso 1 1 calc R . .
H4B H 0.0088 0.2877 0.1756 0.101 Uiso 1 1 calc R . .
O1 O 0.5637(3) 0.4131(6) 0.5293(2) 0.0504(12) Uani 1 1 d . . .
O2 O 0.5212(3) 0.5491(8) 0.3739(2) 0.0640(13) Uani 1 1 d . . .
O1W O 0.5556(4) 0.2116(8) 0.4070(3) 0.0711(15) Uani 1 1 d . . .
O3 O 0.5717(5) 0.6894(10) 0.3088(3) 0.096(3) Uani 1 1 d . . .
O2W O 0.4197(4) 0.3027(8) 0.0748(3) 0.0776(18) Uani 1 1 d . . .
O4 O 0.4444(3) 0.5143(6) -0.0363(2) 0.0486(11) Uani 1 1 d . . .
O5 O 0.4458(3) 0.6383(8) 0.1217(2) 0.0571(12) Uani 1 1 d . . .
O6 O 0.3743(4) 0.7648(8) 0.1803(2) 0.0685(15) Uani 1 1 d . . .
O9 O 0.5266(9) 0.1649(15) 0.8131(4) 0.138(4) Uani 1 1 d . A .
Na1 Na 0.5000 0.8798(4) 0.5000 0.0706(13) Uani 1 2 d S . .
Na2 Na 0.5000 0.9672(5) 0.0000 0.0868(19) Uani 1 2 d S . .
O7 O 0.5077(19) 0.125(4) 0.7161(13) 0.150(12) Uani 0.49(3) 1 d PDU A 1
O8 O 0.4849(16) 0.351(3) 0.7506(11) 0.138(11) Uani 0.49(3) 1 d PDU A 1
O10 O 0.6082(14) 0.293(4) 0.7518(11) 0.134(10) Uani 0.49(3) 1 d PDU A 1
O7A O 0.579(5) 0.170(18) 0.686(5) 0.77(12) Uani 0.51(3) 1 d PDU A 2
O8A O 0.4676(17) 0.237(5) 0.7207(13) 0.156(13) Uani 0.51(3) 1 d PDU A 2
O10A O 0.568(2) 0.356(4) 0.7603(13) 0.166(13) Uani 0.51(3) 1 d PDU A 2

loop_
_atom_site_aniso_label
_atom_site_aniso_U_11
_atom_site_aniso_U_22
_atom_site_aniso_U_33
_atom_site_aniso_U_23
_atom_site_aniso_U_13
_atom_site_aniso_U_12
C1 0.046(3) 0.058(4) 0.049(3) -0.011(3) 0.002(2) -0.001(3)
C2 0.063(4) 0.061(4) 0.056(4) 0.001(4) 0.006(3) 0.002(4)
C3 0.066(5) 0.092(6) 0.053(4) -0.004(4) -0.008(3) 0.014(5)
C4 0.060(4) 0.098(7) 0.075(5) -0.020(6) -0.016(4) 0.001(5)
C5 0.052(4) 0.082(6) 0.073(5) -0.011(4) 0.001(3) -0.010(4)
C6 0.046(3) 0.065(5) 0.058(4) -0.006(3) 0.001(3) -0.005(3)
C7 0.049(3) 0.066(4) 0.066(4) -0.009(4) 0.017(3) -0.007(4)
C8 0.073(5) 0.083(6) 0.053(4) 0.006(4) 0.021(3) -0.010(4)
C9 0.084(5) 0.067(5) 0.050(4) 0.000(4) 0.006(4) -0.008(4)
C10 0.130(10) 0.137(12) 0.069(6) 0.002(7) 0.043(6) 0.037(10)
C11 0.157(13) 0.091(9) 0.088(7) -0.013(7) 0.043(8) 0.032(9)
C12 0.192(16) 0.163(16) 0.070(7) 0.034(9) 0.064(9) 0.094(15)
C13 0.25(2) 0.102(10) 0.057(6) 0.008(6) 0.008(9) 0.027(14)
C14 0.039(3) 0.047(4) 0.059(3) -0.002(3) 0.000(2) -0.003(2)
C15 0.051(3) 0.065(5) 0.059(4) -0.013(4) 0.004(3) 0.001(3)
C16 0.073(5) 0.071(5) 0.057(4) -0.013(4) -0.007(4) -0.001(4)
C17 0.058(4) 0.094(6) 0.072(5) -0.011(5) -0.014(4) -0.020(5)
C18 0.041(3) 0.084(6) 0.083(5) -0.010(5) -0.010(3) 0.011(4)
C19 0.038(3) 0.056(4) 0.066(4) -0.007(3) -0.003(3) 0.002(3)
C20 0.041(3) 0.057(4) 0.071(4) -0.002(4) 0.005(3) 0.005(3)
C21 0.047(3) 0.082(6) 0.070(5) -0.006(4) 0.016(3) 0.005(4)
C22 0.051(3) 0.056(4) 0.055(4) 0.007(3) 0.010(3) 0.000(3)
C23 0.073(5) 0.098(9) 0.113(9) -0.033(7) 0.021(5) -0.006(6)
C24 0.159(15) 0.153(17) 0.129(12) -0.037(13) 0.064(11) -0.057(14)
C25 0.102(9) 0.152(13) 0.089(7) 0.000(9) 0.017(6) -0.046(10)
C26 0.103(8) 0.079(7) 0.075(6) 0.002(5) 0.017(5) -0.013(6)
Cl1 0.1047(19) 0.0928(18) 0.0652(12) 0.0163(13) 0.0199(12) 0.0103(15)
Cu1 0.0493(4) 0.0563(5) 0.0431(4) 0.0010(4) 0.0086(3) -0.0031(4)
Cu2 0.0367(3) 0.0514(5) 0.0531(4) -0.0012(4) 0.0079(3) -0.0008(3)
N1 0.057(3) 0.058(4) 0.050(3) 0.000(3) 0.013(2) -0.005(3)
N2 0.099(6) 0.105(7) 0.067(4) 0.007(5) 0.006(4) 0.023(6)
N3 0.039(2) 0.063(4) 0.056(3) -0.007(3) 0.006(2) -0.006(3)
N4 0.070(5) 0.097(6) 0.083(5) 0.019(5) -0.004(4) -0.028(5)
O1 0.044(2) 0.064(3) 0.044(2) 0.001(2) 0.0065(17) 0.000(2)
O2 0.074(3) 0.064(3) 0.053(2) 0.012(3) 0.003(2) -0.011(3)
O1W 0.070(3) 0.061(3) 0.083(4) -0.003(3) 0.011(3) 0.003(3)
O3 0.127(6) 0.096(6) 0.063(4) 0.027(4) 0.004(4) -0.032(5)
O2W 0.081(4) 0.047(3) 0.108(5) 0.004(3) 0.025(4) -0.002(3)
O4 0.0366(19) 0.057(3) 0.052(2) -0.005(2) 0.0059(17) -0.0002(18)
O5 0.051(2) 0.070(3) 0.051(2) -0.002(2) 0.0079(19) 0.003(2)
O6 0.072(3) 0.078(4) 0.057(3) -0.005(3) 0.012(3) 0.009(3)
O9 0.202(12) 0.134(9) 0.081(5) 0.033(6) 0.030(6) -0.023(9)
Na1 0.117(4) 0.0227(17) 0.074(3) 0.000 0.020(3) 0.000
Na2 0.178(6) 0.0192(17) 0.062(2) 0.000 0.005(3) 0.000
O7 0.173(15) 0.146(15) 0.133(14) -0.028(9) 0.023(9) -0.001(10)
O8 0.141(13) 0.123(13) 0.150(14) 0.005(9) 0.006(9) 0.026(9)
O10 0.107(11) 0.150(13) 0.148(13) 0.013(9) 0.037(8) -0.007(9)
O7A 0.77(12) 0.77(12) 0.77(12) 0.000(11) 0.063(14) 0.000(11)
O8A 0.151(14) 0.170(16) 0.145(14) 0.006(10) -0.009(9) 0.000(10)
O10A 0.178(16) 0.147(15) 0.174(16) 0.003(10) 0.019(10) -0.008(10)

loop_
_atom_type_symbol
_atom_type_description
_atom_type_scat_dispersion_real
_atom_type_scat_dispersion_imag
_atom_type_scat_source
C C 0.0033 0.0016 'International Tables Vol C Tables 4.2.6.8 and 6.1.1.4'
H H 0.0000 0.0000 'International Tables Vol C Tables 4.2.6.8 and 6.1.1.4'
Cl Cl 0.1484 0.1585 'International Tables Vol C Tables 4.2.6.8 and 6.1.1.4'
Cu Cu 0.3201 1.2651 'International Tables Vol C Tables 4.2.6.8 and 6.1.1.4'
N N 0.0061 0.0033 'International Tables Vol C Tables 4.2.6.8 and 6.1.1.4'
O O 0.0106 0.0060 'International Tables Vol C Tables 4.2.6.8 and 6.1.1.4'
Na Na 0.0362 0.0249 'International Tables Vol C Tables 4.2.6.8 and 6.1.1.4'

loop_
_geom_angle_atom_site_label_1
_geom_angle_atom_site_label_2
_geom_angle_atom_site_label_3
_geom_angle
_geom_angle_site_symmetry_1
_geom_angle_site_symmetry_3
_geom_angle_publ_flag
O1 C1 C2 119.3(7) . . ?
O1 C1 C6 121.3(6) . . ?
C2 C1 C6 119.4(7) . . ?
C1 C2 C3 121.4(8) . . ?
C1 C2 H2 119.3 . . ?
C3 C2 H2 119.3 . . ?
C2 C3 C4 120.0(8) . . ?
C2 C3 H3 120.0 . . ?
C4 C3 H3 120.0 . . ?
C5 C4 C3 119.0(7) . . ?
C5 C4 H4 120.5 . . ?
C3 C4 H4 120.5 . . ?
C4 C5 C6 122.3(8) . . ?
C4 C5 H5 118.8 . . ?
C6 C5 H5 118.8 . . ?
C1 C6 C7 126.0(6) . . ?
C1 C6 C5 117.8(7) . . ?
C7 C6 C5 116.2(7) . . ?
N1 C7 C6 124.9(7) . . ?
N1 C7 H7 117.5 . . ?
C6 C7 H7 117.5 . . ?
N1 C8 C10 113.3(9) . . ?
N1 C8 C9 106.8(6) . . ?
C10 C8 C9 105.8(9) . . ?
N1 C8 H8 110.3 . . ?
C10 C8 H8 110.3 . . ?
C9 C8 H8 110.3 . . ?
O3 C9 O2 125.7(9) . . ?
O3 C9 C8 118.0(9) . . ?
O2 C9 C8 116.2(7) . . ?
C11 C10 C8 116.9(12) . . ?
C11 C10 H10A 108.1 . . ?
C8 C10 H10A 108.1 . . ?
C11 C10 H10B 108.1 . . ?
C8 C10 H10B 108.1 . . ?
H10A C10 H10B 107.3 . . ?
C10 C11 C12 109.4(13) . . ?
C10 C11 H11A 109.8 . . ?
C12 C11 H11A 109.8 . . ?
C10 C11 H11B 109.8 . . ?
C12 C11 H11B 109.8 . . ?
H11A C11 H11B 108.2 . . ?
C13 C12 C11 113.7(15) . . ?
C13 C12 H12A 108.8 . . ?
C11 C12 H12A 108.8 . . ?
C13 C12 H12B 108.8 . . ?
C11 C12 H12B 108.8 . . ?
H12A C12 H12B 107.7 . . ?
C12 C13 N2 111.3(13) . . ?
C12 C13 H13A 109.4 . . ?
N2 C13 H13A 109.4 . . ?
C12 C13 H13B 109.4 . . ?
N2 C13 H13B 109.4 . . ?
H13A C13 H13B 108.0 . . ?
O4 C14 C15 120.4(6) . . ?
O4 C14 C19 120.6(6) . . ?
C15 C14 C19 119.0(6) . . ?
C16 C15 C14 121.1(8) . . ?
C16 C15 H15 119.4 . . ?
C14 C15 H15 119.4 . . ?
C15 C16 C17 121.4(8) . . ?
C15 C16 H16 119.3 . . ?
C17 C16 H16 119.3 . . ?
C18 C17 C16 118.2(7) . . ?
C18 C17 H17 120.9 . . ?
C16 C17 H17 120.9 . . ?
C17 C18 C19 123.6(8) . . ?
C17 C18 H18 118.2 . . ?
C19 C18 H18 118.2 . . ?
C14 C19 C18 116.7(7) . . ?
C14 C19 C20 126.1(6) . . ?
C18 C19 C20 117.1(7) . . ?
N3 C20 C19 124.3(6) . . ?
N3 C20 H20 117.8 . . ?
C19 C20 H20 117.8 . . ?
N3 C21 C22 107.4(6) . . ?
N3 C21 C23 108.7(8) . . ?
C22 C21 C23 108.7(8) . . ?
N3 C21 H21 110.6 . . ?
C22 C21 H21 110.6 . . ?
C23 C21 H21 110.6 . . ?
O6 C22 O5 124.4(7) . . ?
O6 C22 C21 118.4(7) . . ?
O5 C22 C21 117.1(7) . . ?
C24 C23 C21 110.1(12) . . ?
C24 C23 H23A 109.6 . . ?
C21 C23 H23A 109.6 . . ?
C24 C23 H23B 109.6 . . ?
C21 C23 H23B 109.6 . . ?
H23A C23 H23B 108.1 . . ?
C23 C24 C25 115.0(17) . . ?
C23 C24 H24A 108.5 . . ?
C25 C24 H24A 108.5 . . ?
C23 C24 H24B 108.5 . . ?
C25 C24 H24B 108.5 . . ?
H24A C24 H24B 107.5 . . ?
C26 C25 C24 119.0(14) . . ?
C26 C25 H25A 107.6 . . ?
C24 C25 H25A 107.6 . . ?
C26 C25 H25B 107.6 . . ?
C24 C25 H25B 107.6 . . ?
H25A C25 H25B 107.0 . . ?
C25 C26 N4 114.6(10) . . ?
C25 C26 H26A 108.6 . . ?
N4 C26 H26A 108.6 . . ?
C25 C26 H26B 108.6 . . ?
N4 C26 H26B 108.6 . . ?
H26A C26 H26B 107.6 . . ?
O10A Cl1 O7 135.0(19) . . ?
O10A Cl1 O9 112.7(15) . . ?
O7 Cl1 O9 112.3(15) . . ?
O10A Cl1 O10 39.3(17) . . ?
O7 Cl1 O10 116.6(17) . . ?
O9 Cl1 O10 115.6(12) . . ?
O10A Cl1 O8A 106(2) . . ?
O7 Cl1 O8A 51.3(19) . . ?
O9 Cl1 O8A 117.3(15) . . ?
O10 Cl1 O8A 125.4(19) . . ?
O10A Cl1 O8 63(2) . . ?
O7 Cl1 O8 102.8(17) . . ?
O9 Cl1 O8 107.4(12) . . ?
O10 Cl1 O8 100.0(18) . . ?
O8A Cl1 O8 51.8(17) . . ?
O10A Cl1 O7A 93(4) . . ?
O7 Cl1 O7A 50(3) . . ?
O9 Cl1 O7A 142(5) . . ?
O10 Cl1 O7A 67(4) . . ?
O8A Cl1 O7A 80(3) . . ?
O8 Cl1 O7A 110(5) . . ?
O1 Cu1 N1 93.4(2) . . ?
O1 Cu1 O2 163.8(3) . . ?
N1 Cu1 O2 82.9(3) . . ?
O1 Cu1 O1 78.8(2) . 2_656 ?
N1 Cu1 O1 165.6(2) . 2_656 ?
O2 Cu1 O1 101.1(2) . 2_656 ?
O1 Cu1 O1W 103.5(2) . . ?
N1 Cu1 O1W 99.5(3) . . ?
O2 Cu1 O1W 92.8(3) . . ?
O1 Cu1 O1W 94.2(2) 2_656 . ?
O1 Cu1 Cu1 41.77(14) . 2_656 ?
N1 Cu1 Cu1 127.58(18) . 2_656 ?
O2 Cu1 Cu1 131.14(19) . 2_656 ?
O1 Cu1 Cu1 40.45(14) 2_656 2_656 ?
O1W Cu1 Cu1 114.03(17) . 2_656 ?
O4 Cu2 N3 93.8(2) . . ?
O4 Cu2 O5 164.8(2) . . ?
N3 Cu2 O5 83.5(2) . . ?
O4 Cu2 O4 77.9(2) . 2_655 ?
N3 Cu2 O4 166.9(3) . 2_655 ?
O5 Cu2 O4 101.8(2) . 2_655 ?
O4 Cu2 O2W 99.9(2) . . ?
N3 Cu2 O2W 96.3(3) . . ?
O5 Cu2 O2W 95.2(3) . . ?
O4 Cu2 O2W 95.1(2) 2_655 . ?
O4 Cu2 Cu2 40.97(13) . 2_655 ?
N3 Cu2 Cu2 129.1(2) . 2_655 ?
O5 Cu2 Cu2 132.80(16) . 2_655 ?
O4 Cu2 Cu2 39.62(14) 2_655 2_655 ?
O2W Cu2 Cu2 110.80(17) . 2_655 ?
C7 N1 C8 119.4(7) . . ?
C7 N1 Cu1 126.2(5) . . ?
C8 N1 Cu1 113.7(5) . . ?
C13 N2 H2A 120.0 . . ?
C13 N2 H2B 120.0 . . ?
H2A N2 H2B 120.0 . . ?
C20 N3 C21 120.1(6) . . ?
C20 N3 Cu2 126.5(5) . . ?
C21 N3 Cu2 113.3(5) . . ?
C26 N4 H4A 120.0 . . ?
C26 N4 H4B 120.0 . . ?
H4A N4 H4B 120.0 . . ?
C1 O1 Cu1 127.2(4) . . ?
C1 O1 Cu1 128.8(4) . 2_656 ?
Cu1 O1 Cu1 97.8(2) . 2_656 ?
C9 O2 Cu1 117.5(5) . . ?
C14 O4 Cu2 128.1(4) . . ?
C14 O4 Cu2 128.6(4) . 2_655 ?
Cu2 O4 Cu2 99.4(2) . 2_655 ?
C22 O5 Cu2 116.0(5) . . ?

loop_
_geom_bond_atom_site_label_1
_geom_bond_atom_site_label_2
_geom_bond_distance
_geom_bond_site_symmetry_2
_geom_bond_publ_flag
C1 O1 1.360(8) . ?
C1 C2 1.380(11) . ?
C1 C6 1.402(11) . ?
C2 C3 1.386(11) . ?
C2 H2 0.9300 . ?
C3 C4 1.411(15) . ?
C3 H3 0.9300 . ?
C4 C5 1.339(14) . ?
C4 H4 0.9300 . ?
C5 C6 1.440(11) . ?
C5 H5 0.9300 . ?
C6 C7 1.435(11) . ?
C7 N1 1.281(10) . ?
C7 H7 0.9300 . ?
C8 N1 1.474(10) . ?
C8 C10 1.519(16) . ?
C8 C9 1.548(13) . ?
C8 H8 0.9800 . ?
C9 O3 1.204(11) . ?
C9 O2 1.257(11) . ?
C10 C11 1.39(2) . ?
C10 H10A 0.9700 . ?
C10 H10B 0.9700 . ?
C11 C12 1.569(18) . ?
C11 H11A 0.9700 . ?
C11 H11B 0.9700 . ?
C12 C13 1.33(2) . ?
C12 H12A 0.9700 . ?
C12 H12B 0.9700 . ?
C13 N2 1.500(19) . ?
C13 H13A 0.9700 . ?
C13 H13B 0.9700 . ?
C14 O4 1.365(8) . ?
C14 C15 1.389(10) . ?
C14 C19 1.422(9) . ?
C15 C16 1.367(11) . ?
C15 H15 0.9300 . ?
C16 C17 1.392(14) . ?
C16 H16 0.9300 . ?
C17 C18 1.341(14) . ?
C17 H17 0.9300 . ?
C18 C19 1.425(10) . ?
C18 H18 0.9300 . ?
C19 C20 1.450(11) . ?
C20 N3 1.292(10) . ?
C20 H20 0.9300 . ?
C21 N3 1.477(10) . ?
C21 C22 1.538(11) . ?
C21 C23 1.656(17) . ?
C21 H21 0.9800 . ?
C22 O6 1.225(10) . ?
C22 O5 1.273(9) . ?
C23 C24 1.43(2) . ?
C23 H23A 0.9700 . ?
C23 H23B 0.9700 . ?
C24 C25 1.47(2) . ?
C24 H24A 0.9700 . ?
C24 H24B 0.9700 . ?
C25 C26 1.372(18) . ?
C25 H25A 0.9700 . ?
C25 H25B 0.9700 . ?
C26 N4 1.479(13) . ?
C26 H26A 0.9700 . ?
C26 H26B 0.9700 . ?
Cl1 O10A 1.29(3) . ?
Cl1 O7 1.37(3) . ?
Cl1 O9 1.387(9) . ?
Cl1 O10 1.41(2) . ?
Cl1 O8A 1.41(3) . ?
Cl1 O8 1.43(2) . ?
Cl1 O7A 1.95(7) . ?
Cu1 O1 1.930(5) . ?
Cu1 N1 1.940(6) . ?
Cu1 O2 1.945(5) . ?
Cu1 O1 1.981(5) 2_656 ?
Cu1 O1W 2.330(7) . ?
Cu1 Cu1 2.9469(15) 2_656 ?
Cu2 O4 1.918(5) . ?
Cu2 N3 1.943(6) . ?
Cu2 O5 1.962(5) . ?
Cu2 O4 1.972(4) 2_655 ?
Cu2 O2W 2.308(7) . ?
Cu2 Cu2 2.9677(15) 2_655 ?
N2 H2A 0.8600 . ?
N2 H2B 0.8600 . ?
N4 H4A 0.8600 . ?
N4 H4B 0.8600 . ?
O1 Cu1 1.981(5) 2_656 ?
O4 Cu2 1.972(4) 2_655 ?

loop_
_geom_torsion_atom_site_label_1
_geom_torsion_atom_site_label_2
_geom_torsion_atom_site_label_3
_geom_torsion_atom_site_label_4
_geom_torsion
_geom_torsion_site_symmetry_1
_geom_torsion_site_symmetry_2
_geom_torsion_site_symmetry_3
_geom_torsion_site_symmetry_4
_geom_torsion_publ_flag
O1 C1 C2 C3 -178.1(8) . . . . ?
C6 C1 C2 C3 2.2(13) . . . . ?
C1 C2 C3 C4 0.0(16) . . . . ?
C2 C3 C4 C5 -1.5(17) . . . . ?
C3 C4 C5 C6 0.7(17) . . . . ?
O1 C1 C6 C7 -3.8(13) . . . . ?
C2 C1 C6 C7 175.9(8) . . . . ?
O1 C1 C6 C5 177.4(7) . . . . ?
C2 C1 C6 C5 -2.9(12) . . . . ?
C4 C5 C6 C1 1.5(14) . . . . ?
C4 C5 C6 C7 -177.4(10) . . . . ?
C1 C6 C7 N1 -6.8(15) . . . . ?
C5 C6 C7 N1 172.0(9) . . . . ?
N1 C8 C9 O3 166.8(9) . . . . ?
C10 C8 C9 O3 -72.2(13) . . . . ?
N1 C8 C9 O2 -17.3(11) . . . . ?
C10 C8 C9 O2 103.7(10) . . . . ?
N1 C8 C10 C11 -63.3(17) . . . . ?
C9 C8 C10 C11 -180.0(13) . . . . ?
C8 C10 C11 C12 -175.3(13) . . . . ?
C10 C11 C12 C13 -176.1(17) . . . . ?
C11 C12 C13 N2 176.2(14) . . . . ?
O4 C14 C15 C16 -178.7(8) . . . . ?
C19 C14 C15 C16 1.9(13) . . . . ?
C14 C15 C16 C17 -0.1(16) . . . . ?
C15 C16 C17 C18 -0.2(17) . . . . ?
C16 C17 C18 C19 -1.4(17) . . . . ?
O4 C14 C19 C18 177.3(8) . . . . ?
C15 C14 C19 C18 -3.3(12) . . . . ?
O4 C14 C19 C20 1.4(12) . . . . ?
C15 C14 C19 C20 -179.2(8) . . . . ?
C17 C18 C19 C14 3.1(15) . . . . ?
C17 C18 C19 C20 179.4(10) . . . . ?
C14 C19 C20 N3 -7.7(14) . . . . ?
C18 C19 C20 N3 176.4(9) . . . . ?
N3 C21 C22 O6 166.3(8) . . . . ?
C23 C21 C22 O6 -76.3(10) . . . . ?
N3 C21 C22 O5 -16.4(11) . . . . ?
C23 C21 C22 O5 101.1(8) . . . . ?
N3 C21 C23 C24 -170.4(13) . . . . ?
C22 C21 C23 C24 73.0(15) . . . . ?
C21 C23 C24 C25 178.2(15) . . . . ?
C23 C24 C25 C26 -54(3) . . . . ?
C24 C25 C26 N4 -156.0(16) . . . . ?
C6 C7 N1 C8 -179.5(9) . . . . ?
C6 C7 N1 Cu1 10.2(14) . . . . ?
C10 C8 N1 C7 89.7(12) . . . . ?
C9 C8 N1 C7 -154.3(9) . . . . ?
C10 C8 N1 Cu1 -98.9(10) . . . . ?
C9 C8 N1 Cu1 17.1(9) . . . . ?
O1 Cu1 N1 C7 -4.2(8) . . . . ?
O2 Cu1 N1 C7 159.9(9) . . . . ?
O1 Cu1 N1 C7 52.4(15) 2_656 . . . ?
O1W Cu1 N1 C7 -108.5(8) . . . . ?
Cu1 Cu1 N1 C7 22.0(9) 2_656 . . . ?
O1 Cu1 N1 C8 -175.0(6) . . . . ?
O2 Cu1 N1 C8 -10.9(6) . . . . ?
O1 Cu1 N1 C8 -118.3(10) 2_656 . . . ?
O1W Cu1 N1 C8 80.8(6) . . . . ?
Cu1 Cu1 N1 C8 -148.7(5) 2_656 . . . ?
C19 C20 N3 C21 -178.0(8) . . . . ?
C19 C20 N3 Cu2 5.7(13) . . . . ?
C22 C21 N3 C20 -159.9(8) . . . . ?
C23 C21 N3 C20 82.7(10) . . . . ?
C22 C21 N3 Cu2 16.8(9) . . . . ?
C23 C21 N3 Cu2 -100.6(7) . . . . ?
O4 Cu2 N3 C20 0.4(8) . . . . ?
O5 Cu2 N3 C20 165.4(8) . . . . ?
O4 Cu2 N3 C20 50.7(15) 2_655 . . . ?
O2W Cu2 N3 C20 -100.1(8) . . . . ?
Cu2 Cu2 N3 C20 23.3(9) 2_655 . . . ?
O4 Cu2 N3 C21 -176.1(6) . . . . ?
O5 Cu2 N3 C21 -11.1(6) . . . . ?
O4 Cu2 N3 C21 -125.7(11) 2_655 . . . ?
O2W Cu2 N3 C21 83.5(6) . . . . ?
Cu2 Cu2 N3 C21 -153.1(5) 2_655 . . . ?
C2 C1 O1 Cu1 -170.0(6) . . . . ?
C6 C1 O1 Cu1 9.6(10) . . . . ?
C2 C1 O1 Cu1 44.0(10) . . . 2_656 ?
C6 C1 O1 Cu1 -136.3(6) . . . 2_656 ?
N1 Cu1 O1 C1 -5.6(6) . . . . ?
O2 Cu1 O1 C1 -82.1(10) . . . . ?
O1 Cu1 O1 C1 -173.4(5) 2_656 . . . ?
O1W Cu1 O1 C1 95.0(6) . . . . ?
Cu1 Cu1 O1 C1 -153.9(7) 2_656 . . . ?
N1 Cu1 O1 Cu1 148.2(3) . . . 2_656 ?
O2 Cu1 O1 Cu1 71.8(9) . . . 2_656 ?
O1 Cu1 O1 Cu1 -19.5(3) 2_656 . . 2_656 ?
O1W Cu1 O1 Cu1 -111.1(2) . . . 2_656 ?
O3 C9 O2 Cu1 -174.8(9) . . . . ?
C8 C9 O2 Cu1 9.7(11) . . . . ?
O1 Cu1 O2 C9 78.4(11) . . . . ?
N1 Cu1 O2 C9 0.5(7) . . . . ?
O1 Cu1 O2 C9 166.5(7) 2_656 . . . ?
O1W Cu1 O2 C9 -98.7(7) . . . . ?
Cu1 Cu1 O2 C9 135.6(6) 2_656 . . . ?
C15 C14 O4 Cu2 -173.3(6) . . . . ?
C19 C14 O4 Cu2 6.1(10) . . . . ?
C15 C14 O4 Cu2 33.8(10) . . . 2_655 ?
C19 C14 O4 Cu2 -146.8(6) . . . 2_655 ?
N3 Cu2 O4 C14 -6.3(6) . . . . ?
O5 Cu2 O4 C14 -85.6(10) . . . . ?
O4 Cu2 O4 C14 -176.1(5) 2_655 . . . ?
O2W Cu2 O4 C14 90.8(6) . . . . ?
Cu2 Cu2 O4 C14 -158.8(7) 2_655 . . . ?
N3 Cu2 O4 Cu2 152.5(3) . . . 2_655 ?
O5 Cu2 O4 Cu2 73.3(9) . . . 2_655 ?
O4 Cu2 O4 Cu2 -17.2(3) 2_655 . . 2_655 ?
O2W Cu2 O4 Cu2 -110.4(2) . . . 2_655 ?
O6 C22 O5 Cu2 -174.6(6) . . . . ?
C21 C22 O5 Cu2 8.3(9) . . . . ?
O4 Cu2 O5 C22 82.1(10) . . . . ?
N3 Cu2 O5 C22 1.5(6) . . . . ?
O4 Cu2 O5 C22 169.4(6) 2_655 . . . ?
O2W Cu2 O5 C22 -94.3(6) . . . . ?
Cu2 Cu2 O5 C22 140.9(5) 2_655 . . . ?
